data_1576782
loop_
_publ_author_name
'Jori, Nadir'
'Corona, Helena'
'Soto, Enrique'
'Fern&#xe1;ndez, Israel'
'Campos, Jes&#xfa;s'

_publ_section_title
;
 Metal-metal <i>vs.</i> metal-ligand cooperation in iron-mediated
 activation and catalytic reduction of nitrous oxide and nitrobenzene.
;
_journal_issue 18
_journal_name_full 'Chemical science'
_journal_page_first 9018
_journal_page_last 9026
_journal_paper_doi 10.1039/d5sc07656k
_journal_volume 17
_journal_year 2026
_chemical_formula_moiety 'C20 H37 Fe P2, C32 H12 B F24'
_chemical_formula_sum 'C52 H49 B F24 Fe P2'
_chemical_formula_weight 1258.51
_chemical_name_systematic C52H49BF24FeP2
_chemical_properties_physical Air-sensitive,Oxygen-sensitive
_space_group_crystal_system triclinic
_space_group_IT_number 2
_space_group_name_Hall '-P 1'
_space_group_name_H-M_alt 'P -1'
_atom_sites_solution_hydrogens geom
_atom_sites_solution_primary dual
_audit_creation_date 2025-07-18
_audit_creation_method
;
Olex2 1.5
(compiled 2025.04.05 svn.rf049d14d for OlexSys, GUI svn.r7221)
;
_audit_update_record
;
2025-07-23 deposited with the CCDC.	2026-03-02 downloaded from the CCDC.
;
_cell_angle_alpha 78.220(6)
_cell_angle_beta 69.724(6)
_cell_angle_gamma 78.417(6)
_cell_formula_units_Z 2
_cell_length_a 12.801(2)
_cell_length_b 13.0443(18)
_cell_length_c 17.892(3)
_cell_measurement_reflns_used 9797
_cell_measurement_temperature 110.00
_cell_measurement_theta_max 27.430
_cell_measurement_theta_min 2.404
_cell_volume 2715.8(7)
_computing_cell_refinement 'SAINT V8.40B (?, 2016)'
_computing_data_reduction 'SAINT V8.40B (?, 2016)'
_computing_molecular_graphics 'Olex2 1.5 (Dolomanov et al., 2009)'
_computing_publication_material 'Olex2 1.5 (Dolomanov et al., 2009)'
_computing_structure_refinement 'XL  (Sheldrick, 2008)'
_computing_structure_solution 'SHELXT 2018/2 (Sheldrick, 2018)'
_diffrn_ambient_temperature 110.00
_diffrn_detector 'Bruker Photon II area detector'
_diffrn_detector_area_resol_mean 7.9
_diffrn_detector_type 'CCD area detector'
_diffrn_measured_fraction_theta_full 0.999
_diffrn_measured_fraction_theta_max 0.999
_diffrn_measurement_device 'four-circle diffractometer'
_diffrn_measurement_device_type D8Quest_IIQ
_diffrn_measurement_method '\w and \f scans'
_diffrn_radiation_monochromator 'mirror optics'
_diffrn_radiation_probe x-ray
_diffrn_radiation_type MoK\a
_diffrn_radiation_wavelength 0.71073
_diffrn_reflns_av_R_equivalents 0.1221
_diffrn_reflns_av_unetI/netI 0.0507
_diffrn_reflns_Laue_measured_fraction_full 0.999
_diffrn_reflns_Laue_measured_fraction_max 0.999
_diffrn_reflns_limit_h_max 15
_diffrn_reflns_limit_h_min -15
_diffrn_reflns_limit_k_max 16
_diffrn_reflns_limit_k_min -16
_diffrn_reflns_limit_l_max 22
_diffrn_reflns_limit_l_min -22
_diffrn_reflns_number 122496
_diffrn_reflns_point_group_measured_fraction_full 0.999
_diffrn_reflns_point_group_measured_fraction_max 0.999
_diffrn_reflns_theta_full 25.242
_diffrn_reflns_theta_max 26.372
_diffrn_reflns_theta_min 2.082
_diffrn_source 'microfocus sealed X-ray tube'
_diffrn_source_current 1.4
_diffrn_source_power 0.07
_diffrn_source_type 'Incoatec I\ms'
_diffrn_source_voltage 50.0
_exptl_absorpt_coefficient_mu 0.455
_exptl_absorpt_correction_T_max 0.7456
_exptl_absorpt_correction_T_min 0.5997
_exptl_absorpt_correction_type multi-scan
_exptl_absorpt_process_details
;
SADABS-2016/2 (Bruker,2016/2) was used for absorption correction.
wR2(int) was 0.1298 before and 0.0876 after correction.
The Ratio of minimum to maximum transmission is 0.8043.
The \l/2 correction factor is Not present.
;
_exptl_crystal_colour 'metallic light yellow'
_exptl_crystal_colour_lustre metallic
_exptl_crystal_colour_modifier light
_exptl_crystal_colour_primary yellow
_exptl_crystal_density_diffrn 1.539
_exptl_crystal_description plate
_exptl_crystal_F_000 1276
_exptl_crystal_preparation 'toluene -30dregrees'
_exptl_crystal_size_max 0.2
_exptl_crystal_size_mid 0.2
_exptl_crystal_size_min 0.1
_refine_diff_density_max 1.250
_refine_diff_density_min -0.614
_refine_diff_density_rms 0.089
_refine_ls_extinction_method none
_refine_ls_goodness_of_fit_ref 1.054
_refine_ls_hydrogen_treatment constr
_refine_ls_matrix_type full
_refine_ls_number_parameters 813
_refine_ls_number_reflns 11101
_refine_ls_number_restraints 272
_refine_ls_restrained_S_all 1.113
_refine_ls_R_factor_all 0.0911
_refine_ls_R_factor_gt 0.0668
_refine_ls_shift/su_max 0.004
_refine_ls_shift/su_mean 0.000
_refine_ls_structure_factor_coef Fsqd
_refine_ls_weighting_details 'w=1/[\s^2^(Fo^2^)+(0.0642P)^2^+6.7990P] where P=(Fo^2^+2Fc^2^)/3'
_refine_ls_weighting_scheme calc
_refine_ls_wR_factor_gt 0.1557
_refine_ls_wR_factor_ref 0.1694
_reflns_Friedel_coverage 0.000
_reflns_number_gt 8452
_reflns_number_total 11101
_reflns_threshold_expression 'I > 2\s(I)'
_cod_data_source_file d5sc07656k2.cif
_cod_data_source_block jcm24524a_0m
_cod_depositor_comments 'Adding full bibliography for 1576777--1576784.cif.'
_cod_original_cell_volume 2715.9(7)
_cod_database_code 1576782
_shelx_shelxl_version_number 2019/3
_shelx_space_group_comment
;
The symmetry employed for this shelxl refinement is uniquely defined
by the following loop, which should always be used as a source of
symmetry information in preference to the above space-group names.
They are only intended as comments.
;
_shelx_estimated_absorpt_t_max 0.956
_shelx_estimated_absorpt_t_min 0.914
_olex2_refinement_description
;
1. Restrained distances
 F6-C28
 1.31 with sigma of 0.02
 C52-F22
 1.29 with sigma of 0.02
 C52-F24
 1.36 with sigma of 0.02
 C52-F23
 1.27 with sigma of 0.02
 C28-F5
 1.31 with sigma of 0.02
 C28-F4
 1.31 with sigma of 0.02
 F12-C35
 1.31 with sigma of 0.02
 F10A-C35
 1.31 with sigma of 0.02
 F11-C35
 1.31 with sigma of 0.02
 F12A-C35
 1.31 with sigma of 0.02
 F10-C35
 1.31 with sigma of 0.02
 F11A-C35
 1.31 with sigma of 0.02
 C35-F10A
 1.31 with sigma of 0.02
 C35-F12
 1.31 with sigma of 0.02
 C35-F11A
 1.31 with sigma of 0.02
 C35-F10
 1.31 with sigma of 0.02
 C35-F12A
 1.31 with sigma of 0.02
 C35-F11
 1.31 with sigma of 0.02
 F10-C35 \\sim F10A-C35
 with sigma of 0.02
 C35-F11 \\sim C35-F11A
 with sigma of 0.02
 C52-F22 \\sim C52-F24 \\sim C52-F23
 with sigma of 0.02
 C52-F22 \\sim C52-F22A
 with sigma of 0.02
 C35-F12 \\sim C35-F12A
 with sigma of 0.02
 C52-F24 \\sim C52-F23A
 with sigma of 0.02
 F4-C28 \\sim F4A-C28
 with sigma of 0.02
 C52-F23 \\sim C52-F24A
 with sigma of 0.02
 C35-F10 \\sim C35-F11 \\sim C35-F12
 with sigma of 0.02
 F6-C28 \\sim F6A-C28
 with sigma of 0.02
 F5-C28 \\sim F5A-C28
 with sigma of 0.02
 C35-F10A \\sim C35-F11A \\sim C35-F12A
 with sigma of 0.02
 F4-F5 \\sim F5-F6 \\sim F6-F4
 with sigma of 0.02
 F4A-F5A \\sim F5A-F6A \\sim F6A-F4A
 with sigma of 0.02
 C28-F4 \\sim C28-F5 \\sim C28-F6
 with sigma of 0.02
 F10-F11 \\sim F11-F12 \\sim F12-F11
 with sigma of 0.02
 C28-F4A \\sim C28-F5A \\sim C28-F6A
 with sigma of 0.02
 F10A-F11A \\sim F11A-F12A \\sim F12A-F11A
 with sigma of 0.02
 F22-F24 \\sim F24-F23 \\sim F23-F22
 with sigma of 0.03
2. Restrained angles
 F17-C43-F18, F10A-C35-F10
 fixed at 106.6 with sigma of 0.02
3. Rigid bond restraints
 C52, F22, F23, F24
 with sigma for 1-2 distances of 0.001 and sigma for 1-3 distances of 0.001
 C52, F22A, F23A, F24A
 with sigma for 1-2 distances of 0.001 and sigma for 1-3 distances of 0.001
 C28, F4A, F4, F6
 with sigma for 1-2 distances of 0.01 and sigma for 1-3 distances of 0.01
 C28, F5A, F6A, F5
 with sigma for 1-2 distances of 0.01 and sigma for 1-3 distances of 0.01
 C28, F4, F5, F6
 with sigma for 1-2 distances of 0.005 and sigma for 1-3 distances of 0.005
 C28, F4A, F5A, F6A
 with sigma for 1-2 distances of 0.005 and sigma for 1-3 distances of 0.005
 C35, F10, F11, F12
 with sigma for 1-2 distances of 0.005 and sigma for 1-3 distances of 0.005
 C35, F10A, F11A, F12A
 with sigma for 1-2 distances of 0.005 and sigma for 1-3 distances of 0.005
4. Uiso/Uaniso restraints and constraints
C52 \\sim F22 \\sim F23 \\sim F24: within 1.7A with sigma of 0.005 and sigma
for terminal atoms of 0.01 within 1.7A
C52 \\sim F22A \\sim F23A \\sim F24A: within 1.7A with sigma of 0.005 and sigma
for terminal atoms of 0.01 within 1.7A
C28 \\sim F4A \\sim F4 \\sim F6: within 1.7A with sigma of 0.01 and sigma for
terminal atoms of 0.02 within 1.7A
C28 \\sim F5A \\sim F6A \\sim F5: within 1.7A with sigma of 0.01 and sigma for
terminal atoms of 0.02 within 1.7A
C28 \\sim F4 \\sim F5 \\sim F6: within 1.7A with sigma of 0.01 and sigma for
terminal atoms of 0.02 within 1.7A
C28 \\sim F4A \\sim F5A \\sim F6A: within 1.7A with sigma of 0.01 and sigma for
terminal atoms of 0.02 within 1.7A
C35 \\sim F10 \\sim F11 \\sim F12: within 1.7A with sigma of 0.01 and sigma for
terminal atoms of 0.02 within 1.7A
C35 \\sim F10A \\sim F11A \\sim F12A: within 1.7A with sigma of 0.01 and sigma
for terminal atoms of 0.02 within 1.7A
Uanis(F10A) \\sim Ueq, Uanis(F10) \\sim Ueq: with sigma of 0.1 and sigma for
terminal atoms of 0.2
5. Rigid body (RIGU) restrains
 C35, F10A, F11A, F12A, F10, F11, F12
 with sigma for 1-2 distances of 0.004 and sigma for 1-3 distances of 0.004
 C35, F10A, F10
 with sigma for 1-2 distances of 0.004 and sigma for 1-3 distances of 0.004
6. Others
 Sof(F10A)=Sof(F11A)=Sof(F12A)=1-FVAR(1)
 Sof(F10)=Sof(F11)=Sof(F12)=FVAR(1)
 Sof(F4A)=Sof(F5A)=Sof(F6A)=1-FVAR(2)
 Sof(F4)=Sof(F5)=Sof(F6)=FVAR(2)
 Sof(F22A)=Sof(F23A)=Sof(F24A)=1-FVAR(3)
 Sof(F22)=Sof(F23)=Sof(F24)=FVAR(3)
7.a Ternary CH refined with riding coordinates:
 C11(H11)
7.b Secondary CH2 refined with riding coordinates:
 C12(H12A,H12B), C13(H13A,H13B), C15(H15A,H15B), C16(H16A,H16B), C17(H17A,
 H17B), C19(H19A,H19B)
7.c Aromatic/amide H refined with riding coordinates:
 C22(H22), C24(H24), C26(H26), C30(H30), C32(H32), C34(H34), C38(H38),
 C40(H40), C42(H42), C46(H46), C48(H48), C50(H50)
7.d Idealised Me refined as rotating group:
 C6(H6A,H6B,H6C), C7(H7A,H7B,H7C), C8(H8A,H8B,H8C), C9(H9A,H9B,H9C), C10(H10A,
 H10B,H10C), C14(H14A,H14B,H14C), C18(H18A,H18B,H18C), C20(H20A,H20B,H20C)
;
_olex2_submission_special_instructions 'No special instructions were received'

loop_
_space_group_symop_operation_xyz
'x, y, z'
'-x, -y, -z'

loop_
_atom_site_label
_atom_site_type_symbol
_atom_site_fract_x
_atom_site_fract_y
_atom_site_fract_z
_atom_site_U_iso_or_equiv
_atom_site_adp_type
_atom_site_occupancy
_atom_site_site_symmetry_order
_atom_site_calc_flag
_atom_site_refinement_flags_posn
_atom_site_refinement_flags_adp
_atom_site_refinement_flags_occupancy
_atom_site_disorder_assembly
_atom_site_disorder_group
Fe1 Fe 0.20459(4) 0.74026(4) 0.16858(3) 0.02442(14) Uani 1 1 d . . . . .
P1 P 0.05823(10) 0.82573(9) 0.24770(6) 0.0364(3) Uani 1 1 d . . . . .
P2 P 0.08836(9) 0.62422(8) 0.19194(7) 0.0327(2) Uani 1 1 d . . . . .
C1 C 0.3321(3) 0.6598(3) 0.2167(2) 0.0275(8) Uani 1 1 d . . . . .
C2 C 0.3385(3) 0.7707(3) 0.1992(2) 0.0328(9) Uani 1 1 d . . . . .
C3 C 0.3577(4) 0.8026(3) 0.1156(2) 0.0348(9) Uani 1 1 d . . . . .
C4 C 0.3627(3) 0.7122(3) 0.0805(2) 0.0327(9) Uani 1 1 d . . . . .
C5 C 0.3494(3) 0.6243(3) 0.1424(2) 0.0280(8) Uani 1 1 d . . . . .
C6 C 0.3280(4) 0.5901(3) 0.2955(2) 0.0375(10) Uani 1 1 d . . . . .
H6A H 0.287562 0.630876 0.339901 0.056 Uiso 1 1 calc R U . . .
H6B H 0.404858 0.563902 0.296621 0.056 Uiso 1 1 calc R U . . .
H6C H 0.289103 0.530079 0.301184 0.056 Uiso 1 1 calc R U . . .
C7 C 0.3385(5) 0.8384(4) 0.2575(3) 0.0520(12) Uani 1 1 d . . . . .
H7A H 0.307553 0.911506 0.241911 0.078 Uiso 1 1 calc R U . . .
H7B H 0.415765 0.836172 0.256968 0.078 Uiso 1 1 calc R U . . .
H7C H 0.292296 0.811833 0.311798 0.078 Uiso 1 1 calc R U . . .
C8 C 0.3801(5) 0.9108(4) 0.0699(3) 0.0608(15) Uani 1 1 d . . . . .
H8A H 0.343086 0.928940 0.028359 0.091 Uiso 1 1 calc R U . . .
H8B H 0.461336 0.910723 0.044471 0.091 Uiso 1 1 calc R U . . .
H8C H 0.350414 0.963108 0.107173 0.091 Uiso 1 1 calc R U . . .
C9 C 0.3890(5) 0.7088(4) -0.0076(3) 0.0538(13) Uani 1 1 d . . . . .
H9A H 0.350682 0.654997 -0.014255 0.081 Uiso 1 1 calc R U . . .
H9B H 0.470423 0.691148 -0.032320 0.081 Uiso 1 1 calc R U . . .
H9C H 0.363122 0.778100 -0.033782 0.081 Uiso 1 1 calc R U . . .
C10 C 0.3709(4) 0.5110(3) 0.1300(3) 0.0388(10) Uani 1 1 d . . . . .
H10A H 0.319576 0.470738 0.175229 0.058 Uiso 1 1 calc R U . . .
H10B H 0.448855 0.481663 0.126725 0.058 Uiso 1 1 calc R U . . .
H10C H 0.358494 0.506425 0.079766 0.058 Uiso 1 1 calc R U . . .
C11 C 0.1117(4) 0.8859(4) 0.1478(3) 0.0450(11) Uani 1 1 d . . . . .
H11 H 0.146378 0.952017 0.135785 0.054 Uiso 1 1 calc R U . . .
C12 C 0.1265(4) 0.8285(3) 0.0856(2) 0.0416(10) Uani 1 1 d . . . . .
H12A H 0.176579 0.853948 0.031622 0.050 Uiso 1 1 calc R U . . .
H12B H 0.058860 0.803769 0.084515 0.050 Uiso 1 1 calc R U . . .
C13 C 0.0394(5) 0.9150(4) 0.3183(3) 0.0596(14) Uani 1 1 d . . . . .
H13A H 0.039876 0.872723 0.370842 0.071 Uiso 1 1 calc R U . . .
H13B H 0.103932 0.955273 0.298575 0.071 Uiso 1 1 calc R U . . .
C14 C -0.0691(6) 0.9930(5) 0.3308(4) 0.081(2) Uani 1 1 d . . . . .
H14A H -0.070980 1.034645 0.278971 0.121 Uiso 1 1 calc R U . . .
H14B H -0.072404 1.040358 0.367824 0.121 Uiso 1 1 calc R U . . .
H14C H -0.133817 0.953996 0.353682 0.121 Uiso 1 1 calc R U . . .
C15 C -0.0745(4) 0.7790(4) 0.2687(3) 0.0493(12) Uani 1 1 d . . . . .
H15A H -0.104461 0.752441 0.326852 0.059 Uiso 1 1 calc R U . . .
H15B H -0.129577 0.838302 0.254888 0.059 Uiso 1 1 calc R U . . .
C16 C -0.0589(4) 0.6896(4) 0.2194(3) 0.0485(12) Uani 1 1 d . . . . .
H16A H -0.079114 0.719332 0.169863 0.058 Uiso 1 1 calc R U . . .
H16B H -0.109491 0.637011 0.251463 0.058 Uiso 1 1 calc R U . . .
C17 C 0.0849(4) 0.5163(3) 0.2767(3) 0.0411(10) Uani 1 1 d . . . . .
H17A H 0.037425 0.465669 0.275658 0.049 Uiso 1 1 calc R U . . .
H17B H 0.162078 0.478040 0.269267 0.049 Uiso 1 1 calc R U . . .
C18 C 0.0397(4) 0.5535(4) 0.3593(3) 0.0529(13) Uani 1 1 d . . . . .
H18A H 0.080118 0.610038 0.358866 0.079 Uiso 1 1 calc R U . . .
H18B H 0.050799 0.494008 0.400546 0.079 Uiso 1 1 calc R U . . .
H18C H -0.040713 0.580118 0.371429 0.079 Uiso 1 1 calc R U . . .
C19 C 0.0995(4) 0.5531(4) 0.1097(3) 0.0432(10) Uani 1 1 d . . . . .
H19A H 0.105085 0.605313 0.060343 0.052 Uiso 1 1 calc R U . . .
H19B H 0.170681 0.503415 0.099524 0.052 Uiso 1 1 calc R U . . .
C20 C 0.0051(5) 0.4915(5) 0.1227(4) 0.0725(18) Uani 1 1 d . . . . .
H20A H 0.016745 0.462614 0.073537 0.109 Uiso 1 1 calc R U . . .
H20B H -0.066789 0.538435 0.135765 0.109 Uiso 1 1 calc R U . . .
H20C H 0.004207 0.433390 0.167277 0.109 Uiso 1 1 calc R U . . .
F1 F 0.3694(2) 1.06069(17) 0.46166(17) 0.0458(6) Uani 1 1 d . . . . .
F2 F 0.5109(2) 0.94848(19) 0.41516(14) 0.0432(6) Uani 1 1 d . . . . .
F3 F 0.3736(3) 0.9783(3) 0.36853(16) 0.0705(10) Uani 1 1 d . . . . .
F7 F 0.7776(2) 0.5812(2) 0.50847(18) 0.0613(8) Uani 1 1 d . . . . .
F8 F 0.7589(3) 0.7433(3) 0.46169(16) 0.0737(10) Uani 1 1 d . . . . .
F9 F 0.8878(2) 0.6795(3) 0.51372(18) 0.0710(10) Uani 1 1 d . . . . .
F13 F 0.3489(3) 1.1005(2) 0.76636(16) 0.0628(9) Uani 1 1 d . . . . .
F14 F 0.3626(3) 1.0272(2) 0.8797(3) 0.0852(13) Uani 1 1 d . . . . .
F15 F 0.2131(2) 1.12599(19) 0.87070(18) 0.0539(7) Uani 1 1 d . . . . .
F16 F -0.00329(19) 0.72398(19) 0.96864(16) 0.0460(6) Uani 1 1 d . . . . .
F17 F -0.06581(19) 0.8885(2) 0.96942(15) 0.0459(6) Uani 1 1 d . . . . .
F18 F -0.0653(2) 0.8131(3) 0.87441(15) 0.0543(7) Uani 1 1 d . . . . .
F19 F 0.3616(3) 0.4214(2) 0.95974(14) 0.0532(7) Uani 1 1 d . . . . .
F20 F 0.2100(2) 0.3863(3) 0.95678(19) 0.0886(13) Uani 1 1 d . . . . .
F21 F 0.3601(3) 0.2770(2) 0.92632(17) 0.0695(10) Uani 1 1 d . . . . .
C21 C 0.3339(3) 0.7635(2) 0.62594(19) 0.0154(6) Uani 1 1 d . . . . .
C22 C 0.3843(3) 0.8403(2) 0.56404(19) 0.0182(6) Uani 1 1 d . . . . .
H22 H 0.448399 0.864591 0.565866 0.022 Uiso 1 1 calc R U . . .
C23 C 0.3432(3) 0.8823(3) 0.4996(2) 0.0212(7) Uani 1 1 d . . . . .
C24 C 0.2496(3) 0.8504(3) 0.4948(2) 0.0224(7) Uani 1 1 d . . . . .
H24 H 0.221432 0.879281 0.451151 0.027 Uiso 1 1 calc R U . . .
C25 C 0.1983(3) 0.7749(3) 0.5555(2) 0.0235(7) Uani 1 1 d . . . . .
C26 C 0.2389(3) 0.7326(3) 0.6196(2) 0.0206(7) Uani 1 1 d . . . . .
H26 H 0.201098 0.681280 0.660491 0.025 Uiso 1 1 calc R U . . .
C27 C 0.3990(4) 0.9669(3) 0.4364(2) 0.0315(9) Uani 1 1 d . . . . .
C28 C 0.0973(3) 0.7399(3) 0.5497(2) 0.0378(9) Uani 1 1 d D U . . .
C29 C 0.5068(3) 0.7234(2) 0.68948(19) 0.0157(6) Uani 1 1 d . . . . .
C30 C 0.5481(3) 0.7474(2) 0.74634(19) 0.0187(7) Uani 1 1 d . . . . .
H30 H 0.496605 0.761389 0.797310 0.022 Uiso 1 1 calc R U . . .
C31 C 0.6618(3) 0.7515(3) 0.7305(2) 0.0216(7) Uani 1 1 d . . . . .
C32 C 0.7397(3) 0.7287(3) 0.6583(2) 0.0228(7) Uani 1 1 d . . . . .
H32 H 0.817172 0.732339 0.647087 0.027 Uiso 1 1 calc R U . . .
C33 C 0.7022(3) 0.7002(3) 0.6023(2) 0.0213(7) Uani 1 1 d . . . . .
C34 C 0.5882(3) 0.6983(2) 0.61784(19) 0.0181(6) Uani 1 1 d . . . . .
H34 H 0.565059 0.679155 0.578162 0.022 Uiso 1 1 calc R U . . .
C35 C 0.7009(3) 0.7843(3) 0.7909(2) 0.0320(8) Uani 1 1 d D U . . .
C36 C 0.7826(3) 0.6755(3) 0.5230(2) 0.0331(9) Uani 1 1 d . . . . .
C37 C 0.2908(3) 0.7924(2) 0.77295(18) 0.0166(6) Uani 1 1 d . . . . .
C38 C 0.1832(3) 0.7722(3) 0.82197(19) 0.0189(7) Uani 1 1 d . . . . .
H38 H 0.158873 0.708640 0.820712 0.023 Uiso 1 1 calc R U . . .
C39 C 0.1101(3) 0.8427(3) 0.87294(19) 0.0213(7) Uani 1 1 d . . . . .
C40 C 0.1425(3) 0.9353(3) 0.8786(2) 0.0236(7) Uani 1 1 d . . . . .
H40 H 0.093477 0.982239 0.914241 0.028 Uiso 1 1 calc R U . . .
C41 C 0.2493(3) 0.9572(3) 0.8303(2) 0.0214(7) Uani 1 1 d . . . . .
C42 C 0.3195(3) 0.8891(2) 0.77730(19) 0.0186(7) Uani 1 1 d . . . . .
H42 H 0.389933 0.908657 0.742562 0.022 Uiso 1 1 calc R U . . .
C43 C -0.0062(3) 0.8172(3) 0.9207(2) 0.0273(8) Uani 1 1 d . . . . .
C44 C 0.2929(3) 1.0527(3) 0.8366(2) 0.0298(8) Uani 1 1 d . . . . .
C45 C 0.3623(2) 0.5911(2) 0.73347(19) 0.0159(6) Uani 1 1 d . . . . .
C46 C 0.3410(3) 0.5399(3) 0.81234(19) 0.0184(7) Uani 1 1 d . . . . .
H46 H 0.324265 0.580727 0.854417 0.022 Uiso 1 1 calc R U . . .
C47 C 0.3435(3) 0.4298(3) 0.8317(2) 0.0217(7) Uani 1 1 d . . . . .
C48 C 0.3667(3) 0.3678(3) 0.7727(2) 0.0253(8) Uani 1 1 d . . . . .
H48 H 0.367330 0.293423 0.785952 0.030 Uiso 1 1 calc R U . . .
C49 C 0.3891(3) 0.4165(3) 0.6934(2) 0.0236(7) Uani 1 1 d . . . . .
C50 C 0.3866(3) 0.5260(3) 0.6741(2) 0.0197(7) Uani 1 1 d . . . . .
H50 H 0.401749 0.557459 0.619313 0.024 Uiso 1 1 calc R U . . .
C51 C 0.3177(3) 0.3791(3) 0.9183(2) 0.0315(8) Uani 1 1 d . . . . .
C52 C 0.4195(4) 0.3507(3) 0.6279(2) 0.0384(7) Uani 1 1 d D U . . .
B1 B 0.3733(3) 0.7177(3) 0.7064(2) 0.0154(7) Uani 1 1 d . . . . .
F4A F 0.1147(18) 0.7222(15) 0.4756(6) 0.049(4) Uani 0.278(17) 1 d D U P A 2
F5A F 0.079(2) 0.6470(13) 0.5922(12) 0.074(4) Uani 0.278(17) 1 d D U P A 2
F6A F 0.0046(12) 0.8017(17) 0.5677(16) 0.084(5) Uani 0.278(17) 1 d D U P A 2
F10A F 0.6301(7) 0.7786(13) 0.8623(4) 0.094(4) Uani 0.511(12) 1 d D U P B 2
F11A F 0.7359(10) 0.8730(5) 0.7685(7) 0.073(3) Uani 0.511(12) 1 d D U P B 2
F12A F 0.7907(7) 0.7154(6) 0.8011(6) 0.065(3) Uani 0.511(12) 1 d D U P B 2
F22A F 0.5406(7) 0.3394(10) 0.5888(7) 0.058(2) Uani 0.330(9) 1 d D U P C 2
F23A F 0.3968(13) 0.4113(14) 0.5622(8) 0.040(2) Uani 0.330(9) 1 d D U P C 2
F24A F 0.3980(14) 0.2604(6) 0.6385(7) 0.063(3) Uani 0.330(9) 1 d D U P C 2
F4 F 0.0241(5) 0.8239(4) 0.5315(5) 0.0580(17) Uani 0.722(17) 1 d D U P A 1
F5 F 0.1198(7) 0.6797(9) 0.4950(6) 0.090(3) Uani 0.722(17) 1 d D U P A 1
F6 F 0.0354(5) 0.6925(8) 0.6182(4) 0.070(2) Uani 0.722(17) 1 d D U P A 1
F10 F 0.7860(8) 0.8384(10) 0.7590(6) 0.073(3) Uani 0.489(12) 1 d D U P B 1
F11 F 0.7184(12) 0.7127(5) 0.8467(6) 0.075(3) Uani 0.489(12) 1 d D U P B 1
F12 F 0.6230(6) 0.8581(7) 0.8320(6) 0.064(3) Uani 0.489(12) 1 d D U P B 1
F22 F 0.3325(5) 0.2917(4) 0.6445(3) 0.0543(13) Uani 0.670(9) 1 d D U P C 1
F23 F 0.4325(7) 0.3987(8) 0.5562(4) 0.060(2) Uani 0.670(9) 1 d D U P C 1
F24 F 0.5027(5) 0.2748(5) 0.6314(4) 0.0657(17) Uani 0.670(9) 1 d D U P C 1

loop_
_atom_site_aniso_label
_atom_site_aniso_U_11
_atom_site_aniso_U_22
_atom_site_aniso_U_33
_atom_site_aniso_U_23
_atom_site_aniso_U_13
_atom_site_aniso_U_12
Fe1 0.0298(3) 0.0191(3) 0.0236(3) -0.00298(19) -0.0099(2) 0.0005(2)
P1 0.0419(6) 0.0352(6) 0.0272(5) -0.0096(4) -0.0091(4) 0.0069(5)
P2 0.0257(5) 0.0330(5) 0.0396(6) -0.0091(4) -0.0103(4) -0.0012(4)
C1 0.0232(18) 0.0284(19) 0.0302(19) 0.0005(15) -0.0100(15) -0.0044(15)
C2 0.031(2) 0.031(2) 0.040(2) -0.0075(17) -0.0133(17) -0.0069(16)
C3 0.038(2) 0.0229(18) 0.038(2) 0.0000(16) -0.0054(18) -0.0086(16)
C4 0.030(2) 0.034(2) 0.0283(19) -0.0040(16) -0.0027(16) -0.0029(16)
C5 0.0235(19) 0.0238(18) 0.038(2) -0.0064(15) -0.0112(16) -0.0013(14)
C6 0.033(2) 0.043(2) 0.036(2) 0.0063(18) -0.0172(18) -0.0063(18)
C7 0.062(3) 0.045(3) 0.064(3) -0.022(2) -0.032(3) -0.007(2)
C8 0.072(4) 0.034(2) 0.068(3) 0.009(2) -0.014(3) -0.020(2)
C9 0.062(3) 0.060(3) 0.026(2) -0.012(2) -0.002(2) 0.003(2)
C10 0.032(2) 0.025(2) 0.058(3) -0.0142(18) -0.013(2) 0.0036(16)
C11 0.054(3) 0.034(2) 0.040(2) 0.0006(18) -0.018(2) 0.008(2)
C12 0.053(3) 0.043(2) 0.027(2) -0.0038(18) -0.0219(19) 0.011(2)
C13 0.079(4) 0.049(3) 0.049(3) -0.026(2) -0.025(3) 0.019(3)
C14 0.112(5) 0.060(4) 0.060(3) -0.036(3) -0.031(4) 0.043(4)
C15 0.034(2) 0.053(3) 0.053(3) -0.012(2) -0.012(2) 0.012(2)
C16 0.029(2) 0.051(3) 0.063(3) -0.015(2) -0.015(2) 0.006(2)
C17 0.035(2) 0.038(2) 0.048(3) -0.0019(19) -0.0092(19) -0.0104(18)
C18 0.046(3) 0.062(3) 0.038(2) 0.000(2) -0.003(2) -0.005(2)
C19 0.046(3) 0.043(2) 0.051(3) -0.017(2) -0.025(2) 0.001(2)
C20 0.061(4) 0.074(4) 0.108(5) -0.034(4) -0.047(4) -0.010(3)
F1 0.0506(15) 0.0189(11) 0.0653(17) 0.0015(11) -0.0161(13) -0.0110(10)
F2 0.0403(14) 0.0391(13) 0.0374(13) 0.0044(10) 0.0043(11) -0.0170(11)
F3 0.117(3) 0.080(2) 0.0421(15) 0.0311(15) -0.0516(17) -0.071(2)
F7 0.0456(16) 0.0681(19) 0.0664(18) -0.0470(16) 0.0127(14) -0.0166(14)
F8 0.068(2) 0.096(2) 0.0275(14) -0.0028(15) 0.0035(13) 0.0139(18)
F9 0.0175(13) 0.141(3) 0.0634(19) -0.056(2) 0.0036(12) -0.0194(15)
F13 0.088(2) 0.0393(14) 0.0491(16) -0.0198(12) 0.0176(15) -0.0396(15)
F14 0.127(3) 0.0355(15) 0.145(3) -0.0065(18) -0.111(3) -0.0143(17)
F15 0.0530(16) 0.0316(13) 0.0707(18) -0.0319(13) 0.0015(14) -0.0052(12)
F16 0.0292(13) 0.0366(13) 0.0570(16) 0.0095(11) -0.0003(11) -0.0116(10)
F17 0.0288(13) 0.0475(14) 0.0462(14) -0.0205(12) 0.0142(11) -0.0045(11)
F18 0.0244(13) 0.102(2) 0.0412(14) -0.0176(14) -0.0063(11) -0.0198(14)
F19 0.080(2) 0.0565(16) 0.0286(13) 0.0077(11) -0.0205(13) -0.0308(15)
F20 0.0330(16) 0.151(4) 0.0494(18) 0.042(2) 0.0018(13) -0.0243(19)
F21 0.128(3) 0.0267(13) 0.0458(16) 0.0075(12) -0.0280(17) -0.0047(15)
C21 0.0112(15) 0.0158(15) 0.0188(15) -0.0068(12) -0.0026(12) -0.0007(12)
C22 0.0160(16) 0.0186(15) 0.0220(16) -0.0048(13) -0.0058(13) -0.0055(12)
C23 0.0273(18) 0.0161(15) 0.0222(17) -0.0038(13) -0.0089(14) -0.0045(13)
C24 0.0226(18) 0.0229(17) 0.0248(17) -0.0053(14) -0.0115(14) -0.0012(14)
C25 0.0161(17) 0.0268(18) 0.0295(18) -0.0070(14) -0.0085(14) -0.0021(14)
C26 0.0145(16) 0.0219(16) 0.0221(16) -0.0013(13) -0.0016(13) -0.0048(13)
C27 0.047(2) 0.0265(19) 0.0299(19) 0.0047(15) -0.0226(18) -0.0167(17)
C28 0.029(2) 0.053(2) 0.038(2) -0.0014(17) -0.0172(17) -0.0144(17)
C29 0.0176(16) 0.0116(14) 0.0180(15) 0.0016(11) -0.0061(12) -0.0051(12)
C30 0.0207(17) 0.0167(15) 0.0185(15) 0.0004(12) -0.0064(13) -0.0046(13)
C31 0.0242(18) 0.0191(16) 0.0270(18) 0.0024(13) -0.0160(15) -0.0069(13)
C32 0.0156(16) 0.0252(17) 0.0294(18) 0.0010(14) -0.0105(14) -0.0062(13)
C33 0.0143(16) 0.0226(17) 0.0262(17) -0.0027(13) -0.0057(13) -0.0027(13)
C34 0.0165(16) 0.0178(15) 0.0215(16) -0.0025(12) -0.0074(13) -0.0036(12)
C35 0.0334(19) 0.0379(19) 0.0326(18) -0.0043(14) -0.0178(15) -0.0103(14)
C36 0.0158(18) 0.048(2) 0.035(2) -0.0148(18) -0.0026(15) -0.0055(16)
C37 0.0184(16) 0.0151(15) 0.0158(15) -0.0014(12) -0.0057(12) -0.0016(12)
C38 0.0190(16) 0.0181(15) 0.0185(15) -0.0020(12) -0.0050(13) -0.0029(13)
C39 0.0170(16) 0.0252(17) 0.0177(16) -0.0026(13) -0.0023(13) -0.0003(13)
C40 0.0272(19) 0.0206(16) 0.0198(16) -0.0050(13) -0.0058(14) 0.0028(14)
C41 0.0280(18) 0.0159(15) 0.0202(16) -0.0022(13) -0.0085(14) -0.0019(13)
C42 0.0183(16) 0.0160(15) 0.0198(16) -0.0031(12) -0.0041(13) -0.0020(12)
C43 0.0204(18) 0.0308(19) 0.0252(18) -0.0057(15) -0.0019(15) 0.0006(15)
C44 0.034(2) 0.0193(17) 0.036(2) -0.0104(15) -0.0096(17) -0.0008(15)
C45 0.0102(15) 0.0162(15) 0.0213(16) -0.0030(12) -0.0045(12) -0.0027(12)
C46 0.0138(15) 0.0194(16) 0.0208(16) -0.0047(12) -0.0031(13) -0.0026(12)
C47 0.0170(16) 0.0217(16) 0.0248(17) -0.0019(13) -0.0038(13) -0.0062(13)
C48 0.0271(19) 0.0143(15) 0.038(2) -0.0018(14) -0.0135(16) -0.0064(14)
C49 0.0225(18) 0.0200(16) 0.0335(19) -0.0100(14) -0.0131(15) -0.0007(13)
C50 0.0194(17) 0.0174(15) 0.0225(16) -0.0046(13) -0.0062(13) -0.0021(13)
C51 0.035(2) 0.0242(18) 0.032(2) 0.0037(15) -0.0069(17) -0.0104(16)
C52 0.0579(19) 0.0250(15) 0.0458(15) -0.0148(13) -0.0315(18) 0.0008(11)
B1 0.0134(17) 0.0145(16) 0.0166(17) -0.0008(13) -0.0029(13) -0.0030(13)
F4A 0.045(7) 0.091(9) 0.029(4) -0.008(4) -0.011(4) -0.050(7)
F5A 0.072(9) 0.095(7) 0.080(8) 0.035(6) -0.051(7) -0.067(6)
F6A 0.023(5) 0.100(9) 0.123(13) -0.054(8) 0.007(8) -0.012(6)
F10A 0.054(4) 0.217(11) 0.033(3) -0.042(5) -0.003(3) -0.061(5)
F11A 0.148(8) 0.031(3) 0.082(6) 0.007(3) -0.084(6) -0.037(4)
F12A 0.079(5) 0.064(4) 0.087(6) -0.041(4) -0.073(4) 0.027(3)
F22A 0.059(2) 0.067(6) 0.058(5) -0.052(4) -0.025(3) 0.024(3)
F23A 0.066(5) 0.026(4) 0.033(4) -0.020(3) -0.022(4) 0.008(5)
F24A 0.116(7) 0.017(2) 0.057(5) -0.018(3) -0.030(6) -0.001(4)
F4 0.030(3) 0.063(3) 0.088(4) 0.015(2) -0.039(3) -0.0128(19)
F5 0.044(3) 0.121(6) 0.128(5) -0.088(5) -0.010(4) -0.029(4)
F6 0.034(3) 0.119(5) 0.062(3) 0.031(3) -0.025(2) -0.051(3)
F10 0.061(4) 0.125(8) 0.055(4) -0.019(5) -0.014(4) -0.067(5)
F11 0.164(10) 0.035(3) 0.065(5) 0.007(3) -0.088(6) -0.024(4)
F12 0.059(4) 0.081(5) 0.084(6) -0.061(4) -0.044(3) 0.012(3)
F22 0.070(3) 0.049(3) 0.055(2) -0.030(2) -0.013(2) -0.020(2)
F23 0.102(5) 0.031(3) 0.0336(17) -0.0189(16) -0.004(3) -0.001(3)
F24 0.071(3) 0.063(3) 0.072(3) -0.049(3) -0.036(3) 0.034(2)

loop_
_atom_type_symbol
_atom_type_description
_atom_type_scat_dispersion_real
_atom_type_scat_dispersion_imag
_atom_type_scat_source
C C 0.0033 0.0016 'International Tables Vol C Tables 4.2.6.8 and 6.1.1.4'
H H 0.0000 0.0000 'International Tables Vol C Tables 4.2.6.8 and 6.1.1.4'
B B 0.0013 0.0007 'International Tables Vol C Tables 4.2.6.8 and 6.1.1.4'
F F 0.0171 0.0103 'International Tables Vol C Tables 4.2.6.8 and 6.1.1.4'
Fe Fe 0.3463 0.8444 'International Tables Vol C Tables 4.2.6.8 and 6.1.1.4'
P P 0.1023 0.0942 'International Tables Vol C Tables 4.2.6.8 and 6.1.1.4'

loop_
_geom_angle_atom_site_label_1
_geom_angle_atom_site_label_2
_geom_angle_atom_site_label_3
_geom_angle
_geom_angle_site_symmetry_1
_geom_angle_site_symmetry_3
_geom_angle_publ_flag
P1 Fe1 P2 83.02(5) . . ?
C1 Fe1 P1 117.56(11) . . ?
C1 Fe1 P2 105.25(11) . . ?
C1 Fe1 C3 66.35(15) . . ?
C1 Fe1 C4 66.46(15) . . ?
C1 Fe1 C5 39.46(15) . . ?
C2 Fe1 P1 103.11(12) . . ?
C2 Fe1 P2 143.45(12) . . ?
C2 Fe1 C1 39.78(15) . . ?
C2 Fe1 C3 39.29(16) . . ?
C2 Fe1 C4 66.34(16) . . ?
C2 Fe1 C5 65.97(15) . . ?
C3 Fe1 P1 121.28(12) . . ?
C3 Fe1 P2 155.66(12) . . ?
C3 Fe1 C4 39.57(16) . . ?
C3 Fe1 C5 65.65(15) . . ?
C4 Fe1 P1 159.44(12) . . ?
C4 Fe1 P2 116.21(12) . . ?
C4 Fe1 C5 39.04(15) . . ?
C5 Fe1 P1 154.64(11) . . ?
C5 Fe1 P2 93.06(10) . . ?
C11 Fe1 P1 48.75(13) . . ?
C11 Fe1 P2 104.83(15) . . ?
C11 Fe1 C1 144.38(18) . . ?
C11 Fe1 C2 105.96(18) . . ?
C11 Fe1 C3 92.28(18) . . ?
C11 Fe1 C4 115.19(17) . . ?
C11 Fe1 C5 154.16(17) . . ?
C11 Fe1 C12 39.42(17) . . ?
C12 Fe1 P1 79.05(12) . . ?
C12 Fe1 P2 86.74(15) . . ?
C12 Fe1 C1 160.13(17) . . ?
C12 Fe1 C2 129.77(18) . . ?
C12 Fe1 C3 96.20(18) . . ?
C12 Fe1 C4 94.14(17) . . ?
C12 Fe1 C5 125.90(16) . . ?
C11 P1 Fe1 62.44(14) . . ?
C11 P1 C13 111.4(3) . . ?
C11 P1 C15 113.0(2) . . ?
C13 P1 Fe1 133.9(2) . . ?
C15 P1 Fe1 115.84(16) . . ?
C15 P1 C13 108.4(3) . . ?
C16 P2 Fe1 110.53(17) . . ?
C17 P2 Fe1 117.59(15) . . ?
C17 P2 C16 102.3(2) . . ?
C17 P2 C19 102.4(2) . . ?
C19 P2 Fe1 118.81(16) . . ?
C19 P2 C16 103.1(2) . . ?
C2 C1 Fe1 70.0(2) . . ?
C2 C1 C6 126.3(4) . . ?
C5 C1 Fe1 71.0(2) . . ?
C5 C1 C2 107.2(3) . . ?
C5 C1 C6 125.8(3) . . ?
C6 C1 Fe1 132.0(3) . . ?
C1 C2 Fe1 70.3(2) . . ?
C1 C2 C7 125.6(4) . . ?
C3 C2 Fe1 70.7(2) . . ?
C3 C2 C1 108.2(3) . . ?
C3 C2 C7 125.8(4) . . ?
C7 C2 Fe1 130.2(3) . . ?
C2 C3 Fe1 70.1(2) . . ?
C2 C3 C4 108.2(3) . . ?
C2 C3 C8 126.1(4) . . ?
C4 C3 Fe1 70.2(2) . . ?
C4 C3 C8 125.5(4) . . ?
C8 C3 Fe1 129.7(3) . . ?
C3 C4 Fe1 70.2(2) . . ?
C3 C4 C9 126.0(4) . . ?
C5 C4 Fe1 71.1(2) . . ?
C5 C4 C3 107.7(3) . . ?
C5 C4 C9 126.0(4) . . ?
C9 C4 Fe1 128.8(3) . . ?
C1 C5 Fe1 69.5(2) . . ?
C1 C5 C10 125.1(4) . . ?
C4 C5 Fe1 69.9(2) . . ?
C4 C5 C1 108.7(3) . . ?
C4 C5 C10 125.4(4) . . ?
C10 C5 Fe1 134.8(3) . . ?
C1 C6 H6A 109.5 . . ?
C1 C6 H6B 109.5 . . ?
C1 C6 H6C 109.5 . . ?
H6A C6 H6B 109.5 . . ?
H6A C6 H6C 109.5 . . ?
H6B C6 H6C 109.5 . . ?
C2 C7 H7A 109.5 . . ?
C2 C7 H7B 109.5 . . ?
C2 C7 H7C 109.5 . . ?
H7A C7 H7B 109.5 . . ?
H7A C7 H7C 109.5 . . ?
H7B C7 H7C 109.5 . . ?
C3 C8 H8A 109.5 . . ?
C3 C8 H8B 109.5 . . ?
C3 C8 H8C 109.5 . . ?
H8A C8 H8B 109.5 . . ?
H8A C8 H8C 109.5 . . ?
H8B C8 H8C 109.5 . . ?
C4 C9 H9A 109.5 . . ?
C4 C9 H9B 109.5 . . ?
C4 C9 H9C 109.5 . . ?
H9A C9 H9B 109.5 . . ?
H9A C9 H9C 109.5 . . ?
H9B C9 H9C 109.5 . . ?
C5 C10 H10A 109.5 . . ?
C5 C10 H10B 109.5 . . ?
C5 C10 H10C 109.5 . . ?
H10A C10 H10B 109.5 . . ?
H10A C10 H10C 109.5 . . ?
H10B C10 H10C 109.5 . . ?
Fe1 C11 H11 120.1 . . ?
P1 C11 Fe1 68.81(15) . . ?
P1 C11 H11 120.1 . . ?
C12 C11 Fe1 71.4(2) . . ?
C12 C11 P1 118.4(4) . . ?
C12 C11 H11 120.1 . . ?
Fe1 C12 H12A 116.7 . . ?
Fe1 C12 H12B 116.7 . . ?
C11 C12 Fe1 69.1(2) . . ?
C11 C12 H12A 116.7 . . ?
C11 C12 H12B 116.7 . . ?
H12A C12 H12B 113.8 . . ?
P1 C13 H13A 108.8 . . ?
P1 C13 H13B 108.8 . . ?
H13A C13 H13B 107.7 . . ?
C14 C13 P1 113.9(4) . . ?
C14 C13 H13A 108.8 . . ?
C14 C13 H13B 108.8 . . ?
C13 C14 H14A 109.5 . . ?
C13 C14 H14B 109.5 . . ?
C13 C14 H14C 109.5 . . ?
H14A C14 H14B 109.5 . . ?
H14A C14 H14C 109.5 . . ?
H14B C14 H14C 109.5 . . ?
P1 C15 H15A 109.5 . . ?
P1 C15 H15B 109.5 . . ?
H15A C15 H15B 108.1 . . ?
C16 C15 P1 110.5(3) . . ?
C16 C15 H15A 109.5 . . ?
C16 C15 H15B 109.5 . . ?
P2 C16 H16A 109.6 . . ?
P2 C16 H16B 109.6 . . ?
C15 C16 P2 110.3(3) . . ?
C15 C16 H16A 109.6 . . ?
C15 C16 H16B 109.6 . . ?
H16A C16 H16B 108.1 . . ?
P2 C17 H17A 108.8 . . ?
P2 C17 H17B 108.8 . . ?
H17A C17 H17B 107.7 . . ?
C18 C17 P2 113.9(3) . . ?
C18 C17 H17A 108.8 . . ?
C18 C17 H17B 108.8 . . ?
C17 C18 H18A 109.5 . . ?
C17 C18 H18B 109.5 . . ?
C17 C18 H18C 109.5 . . ?
H18A C18 H18B 109.5 . . ?
H18A C18 H18C 109.5 . . ?
H18B C18 H18C 109.5 . . ?
P2 C19 H19A 108.1 . . ?
P2 C19 H19B 108.1 . . ?
H19A C19 H19B 107.3 . . ?
C20 C19 P2 116.9(4) . . ?
C20 C19 H19A 108.1 . . ?
C20 C19 H19B 108.1 . . ?
C19 C20 H20A 109.5 . . ?
C19 C20 H20B 109.5 . . ?
C19 C20 H20C 109.5 . . ?
H20A C20 H20B 109.5 . . ?
H20A C20 H20C 109.5 . . ?
H20B C20 H20C 109.5 . . ?
C22 C21 C26 115.7(3) . . ?
C22 C21 B1 123.9(3) . . ?
C26 C21 B1 120.2(3) . . ?
C21 C22 H22 119.0 . . ?
C23 C22 C21 122.0(3) . . ?
C23 C22 H22 119.0 . . ?
C22 C23 C27 119.4(3) . . ?
C24 C23 C22 121.1(3) . . ?
C24 C23 C27 119.5(3) . . ?
C23 C24 H24 121.1 . . ?
C23 C24 C25 117.8(3) . . ?
C25 C24 H24 121.1 . . ?
C24 C25 C26 121.3(3) . . ?
C24 C25 C28 117.6(3) . . ?
C26 C25 C28 121.1(3) . . ?
C21 C26 H26 119.0 . . ?
C25 C26 C21 122.1(3) . . ?
C25 C26 H26 119.0 . . ?
F1 C27 F2 105.8(3) . . ?
F1 C27 F3 106.9(3) . . ?
F1 C27 C23 111.7(3) . . ?
F2 C27 F3 106.1(3) . . ?
F2 C27 C23 113.1(3) . . ?
F3 C27 C23 112.7(3) . . ?
F4A C28 C25 110.9(9) . . ?
F5A C28 C25 112.1(8) . . ?
F5A C28 F4A 102.1(9) . . ?
F6A C28 C25 117.6(10) . . ?
F6A C28 F4A 105.5(11) . . ?
F6A C28 F5A 107.2(9) . . ?
F4 C28 C25 111.2(4) . . ?
F5 C28 C25 114.4(5) . . ?
F5 C28 F4 105.9(6) . . ?
F5 C28 F6 108.3(5) . . ?
F6 C28 C25 113.7(4) . . ?
F6 C28 F4 102.5(4) . . ?
C30 C29 B1 123.5(3) . . ?
C34 C29 C30 115.4(3) . . ?
C34 C29 B1 121.0(3) . . ?
C29 C30 H30 118.8 . . ?
C31 C30 C29 122.3(3) . . ?
C31 C30 H30 118.8 . . ?
C30 C31 C35 120.4(3) . . ?
C32 C31 C30 120.7(3) . . ?
C32 C31 C35 118.8(3) . . ?
C31 C32 H32 120.8 . . ?
C31 C32 C33 118.3(3) . . ?
C33 C32 H32 120.8 . . ?
C32 C33 C34 120.7(3) . . ?
C32 C33 C36 120.7(3) . . ?
C34 C33 C36 118.6(3) . . ?
C29 C34 H34 118.8 . . ?
C33 C34 C29 122.4(3) . . ?
C33 C34 H34 118.8 . . ?
F10A C35 C31 114.1(4) . . ?
F10A C35 F12A 102.7(7) . . ?
F11A C35 C31 113.6(5) . . ?
F11A C35 F10A 111.4(7) . . ?
F11A C35 F12A 104.5(6) . . ?
F12A C35 C31 109.5(4) . . ?
F10 C35 C31 114.3(6) . . ?
F10 C35 F12 99.3(6) . . ?
F11 C35 C31 116.7(4) . . ?
F11 C35 F10 110.1(7) . . ?
F11 C35 F12 103.0(6) . . ?
F12 C35 C31 111.5(4) . . ?
F7 C36 F8 104.3(4) . . ?
F7 C36 C33 112.7(3) . . ?
F8 C36 C33 111.5(3) . . ?
F9 C36 F7 107.4(3) . . ?
F9 C36 F8 105.9(4) . . ?
F9 C36 C33 114.2(3) . . ?
C38 C37 C42 115.4(3) . . ?
C38 C37 B1 123.3(3) . . ?
C42 C37 B1 120.9(3) . . ?
C37 C38 H38 118.9 . . ?
C37 C38 C39 122.1(3) . . ?
C39 C38 H38 118.9 . . ?
C38 C39 C43 118.5(3) . . ?
C40 C39 C38 121.3(3) . . ?
C40 C39 C43 120.2(3) . . ?
C39 C40 H40 121.2 . . ?
C39 C40 C41 117.7(3) . . ?
C41 C40 H40 121.2 . . ?
C40 C41 C44 120.7(3) . . ?
C42 C41 C40 120.7(3) . . ?
C42 C41 C44 118.5(3) . . ?
C37 C42 H42 118.7 . . ?
C41 C42 C37 122.7(3) . . ?
C41 C42 H42 118.7 . . ?
F16 C43 C39 111.6(3) . . ?
F17 C43 F16 105.8(3) . . ?
F17 C43 C39 112.5(3) . . ?
F18 C43 F16 107.5(3) . . ?
F18 C43 F17 106.7(3) . . ?
F18 C43 C39 112.4(3) . . ?
F13 C44 F14 106.3(4) . . ?
F13 C44 F15 105.6(3) . . ?
F13 C44 C41 112.9(3) . . ?
F14 C44 C41 111.5(3) . . ?
F15 C44 F14 106.4(3) . . ?
F15 C44 C41 113.7(3) . . ?
C46 C45 C50 116.1(3) . . ?
C46 C45 B1 123.9(3) . . ?
C50 C45 B1 119.6(3) . . ?
C45 C46 H46 119.0 . . ?
C45 C46 C47 122.0(3) . . ?
C47 C46 H46 119.0 . . ?
C46 C47 C51 119.6(3) . . ?
C48 C47 C46 120.8(3) . . ?
C48 C47 C51 119.5(3) . . ?
C47 C48 H48 120.8 . . ?
C47 C48 C49 118.4(3) . . ?
C49 C48 H48 120.8 . . ?
C48 C49 C50 120.7(3) . . ?
C48 C49 C52 119.5(3) . . ?
C50 C49 C52 119.7(3) . . ?
C45 C50 H50 119.1 . . ?
C49 C50 C45 121.9(3) . . ?
C49 C50 H50 119.1 . . ?
F19 C51 F21 104.2(3) . . ?
F19 C51 C47 113.0(3) . . ?
F20 C51 F19 106.3(4) . . ?
F20 C51 F21 107.4(4) . . ?
F20 C51 C47 112.6(3) . . ?
F21 C51 C47 112.7(3) . . ?
F22A C52 C49 109.0(4) . . ?
F23A C52 C49 109.4(9) . . ?
F23A C52 F22A 93.7(8) . . ?
F24A C52 C49 124.0(6) . . ?
F24A C52 F22A 103.4(8) . . ?
F24A C52 F23A 112.6(11) . . ?
F22 C52 C49 107.8(4) . . ?
F23 C52 C49 117.8(6) . . ?
F23 C52 F22 105.0(6) . . ?
F23 C52 F24 111.9(5) . . ?
F24 C52 C49 112.0(3) . . ?
F24 C52 F22 100.5(4) . . ?
C29 B1 C21 112.6(2) . . ?
C29 B1 C45 104.3(2) . . ?
C37 B1 C21 103.9(2) . . ?
C37 B1 C29 112.0(3) . . ?
C37 B1 C45 114.2(2) . . ?
C45 B1 C21 110.1(3) . . ?

loop_
_geom_bond_atom_site_label_1
_geom_bond_atom_site_label_2
_geom_bond_distance
_geom_bond_site_symmetry_2
_geom_bond_publ_flag
Fe1 P1 2.1737(12) . ?
Fe1 P2 2.2125(12) . ?
Fe1 C1 2.103(4) . ?
Fe1 C2 2.099(4) . ?
Fe1 C3 2.107(4) . ?
Fe1 C4 2.107(4) . ?
Fe1 C5 2.123(4) . ?
Fe1 C11 2.067(4) . ?
Fe1 C12 2.097(4) . ?
P1 C11 1.753(5) . ?
P1 C13 1.812(5) . ?
P1 C15 1.811(5) . ?
P2 C16 1.845(4) . ?
P2 C17 1.842(4) . ?
P2 C19 1.845(4) . ?
C1 C2 1.430(5) . ?
C1 C5 1.427(5) . ?
C1 C6 1.503(5) . ?
C2 C3 1.414(6) . ?
C2 C7 1.499(6) . ?
C3 C4 1.426(6) . ?
C3 C8 1.507(6) . ?
C4 C5 1.413(5) . ?
C4 C9 1.502(6) . ?
C5 C10 1.496(5) . ?
C6 H6A 0.9800 . ?
C6 H6B 0.9800 . ?
C6 H6C 0.9800 . ?
C7 H7A 0.9800 . ?
C7 H7B 0.9800 . ?
C7 H7C 0.9800 . ?
C8 H8A 0.9800 . ?
C8 H8B 0.9800 . ?
C8 H8C 0.9800 . ?
C9 H9A 0.9800 . ?
C9 H9B 0.9800 . ?
C9 H9C 0.9800 . ?
C10 H10A 0.9800 . ?
C10 H10B 0.9800 . ?
C10 H10C 0.9800 . ?
C11 H11 1.0000 . ?
C11 C12 1.405(6) . ?
C12 H12A 0.9900 . ?
C12 H12B 0.9900 . ?
C13 H13A 0.9900 . ?
C13 H13B 0.9900 . ?
C13 C14 1.524(7) . ?
C14 H14A 0.9800 . ?
C14 H14B 0.9800 . ?
C14 H14C 0.9800 . ?
C15 H15A 0.9900 . ?
C15 H15B 0.9900 . ?
C15 C16 1.544(7) . ?
C16 H16A 0.9900 . ?
C16 H16B 0.9900 . ?
C17 H17A 0.9900 . ?
C17 H17B 0.9900 . ?
C17 C18 1.530(7) . ?
C18 H18A 0.9800 . ?
C18 H18B 0.9800 . ?
C18 H18C 0.9800 . ?
C19 H19A 0.9900 . ?
C19 H19B 0.9900 . ?
C19 C20 1.509(7) . ?
C20 H20A 0.9800 . ?
C20 H20B 0.9800 . ?
C20 H20C 0.9800 . ?
F1 C27 1.329(5) . ?
F2 C27 1.332(5) . ?
F3 C27 1.335(4) . ?
F7 C36 1.325(5) . ?
F8 C36 1.344(5) . ?
F9 C36 1.310(4) . ?
F13 C44 1.310(5) . ?
F14 C44 1.324(5) . ?
F15 C44 1.321(4) . ?
F16 C43 1.339(4) . ?
F17 C43 1.339(4) . ?
F18 C43 1.314(5) . ?
F19 C51 1.323(5) . ?
F20 C51 1.303(5) . ?
F21 C51 1.333(5) . ?
C21 C22 1.399(4) . ?
C21 C26 1.401(5) . ?
C21 B1 1.649(5) . ?
C22 H22 0.9500 . ?
C22 C23 1.398(5) . ?
C23 C24 1.379(5) . ?
C23 C27 1.502(5) . ?
C24 H24 0.9500 . ?
C24 C25 1.382(5) . ?
C25 C26 1.390(5) . ?
C25 C28 1.497(5) . ?
C26 H26 0.9500 . ?
C28 F4A 1.326(11) . ?
C28 F5A 1.312(11) . ?
C28 F6A 1.273(12) . ?
C28 F4 1.356(6) . ?
C28 F5 1.297(7) . ?
C28 F6 1.314(6) . ?
C29 C30 1.408(5) . ?
C29 C34 1.395(4) . ?
C29 B1 1.643(5) . ?
C30 H30 0.9500 . ?
C30 C31 1.393(5) . ?
C31 C32 1.377(5) . ?
C31 C35 1.501(5) . ?
C32 H32 0.9500 . ?
C32 C33 1.388(5) . ?
C33 C34 1.392(5) . ?
C33 C36 1.490(5) . ?
C34 H34 0.9500 . ?
C35 F10A 1.282(6) . ?
C35 F11A 1.263(7) . ?
C35 F12A 1.351(6) . ?
C35 F10 1.313(7) . ?
C35 F11 1.268(6) . ?
C35 F12 1.363(6) . ?
C37 C38 1.395(5) . ?
C37 C42 1.408(4) . ?
C37 B1 1.634(5) . ?
C38 H38 0.9500 . ?
C38 C39 1.399(5) . ?
C39 C40 1.386(5) . ?
C39 C43 1.504(5) . ?
C40 H40 0.9500 . ?
C40 C41 1.390(5) . ?
C41 C42 1.389(5) . ?
C41 C44 1.502(5) . ?
C42 H42 0.9500 . ?
C45 C46 1.390(4) . ?
C45 C50 1.407(5) . ?
C45 B1 1.644(4) . ?
C46 H46 0.9500 . ?
C46 C47 1.404(5) . ?
C47 C48 1.375(5) . ?
C47 C51 1.504(5) . ?
C48 H48 0.9500 . ?
C48 C49 1.387(5) . ?
C49 C50 1.396(5) . ?
C49 C52 1.490(5) . ?
C50 H50 0.9500 . ?
C52 F22A 1.453(9) . ?
C52 F23A 1.363(10) . ?
C52 F24A 1.226(9) . ?
C52 F22 1.394(6) . ?
C52 F23 1.277(7) . ?
C52 F24 1.310(5) . ?

loop_
_geom_torsion_atom_site_label_1
_geom_torsion_atom_site_label_2
_geom_torsion_atom_site_label_3
_geom_torsion_atom_site_label_4
_geom_torsion
_geom_torsion_site_symmetry_1
_geom_torsion_site_symmetry_2
_geom_torsion_site_symmetry_3
_geom_torsion_site_symmetry_4
_geom_torsion_publ_flag
Fe1 P1 C11 C12 53.3(3) . . . . ?
Fe1 P1 C13 C14 153.2(4) . . . . ?
Fe1 P1 C15 C16 -4.5(4) . . . . ?
Fe1 P2 C16 C15 -34.9(4) . . . . ?
Fe1 P2 C17 C18 65.9(4) . . . . ?
Fe1 P2 C19 C20 -168.3(3) . . . . ?
Fe1 C1 C2 C3 -60.7(3) . . . . ?
Fe1 C1 C2 C7 125.9(4) . . . . ?
Fe1 C1 C5 C4 59.1(3) . . . . ?
Fe1 C1 C5 C10 -131.1(4) . . . . ?
Fe1 C2 C3 C4 -60.1(3) . . . . ?
Fe1 C2 C3 C8 125.2(5) . . . . ?
Fe1 C3 C4 C5 -61.5(3) . . . . ?
Fe1 C3 C4 C9 124.2(4) . . . . ?
Fe1 C4 C5 C1 -58.9(3) . . . . ?
Fe1 C4 C5 C10 131.4(4) . . . . ?
P1 C11 C12 Fe1 -52.0(3) . . . . ?
P1 C15 C16 P2 23.9(4) . . . . ?
C1 C2 C3 Fe1 60.5(3) . . . . ?
C1 C2 C3 C4 0.4(5) . . . . ?
C1 C2 C3 C8 -174.3(4) . . . . ?
C2 C1 C5 Fe1 -61.0(3) . . . . ?
C2 C1 C5 C4 -1.8(4) . . . . ?
C2 C1 C5 C10 167.9(4) . . . . ?
C2 C3 C4 Fe1 60.0(3) . . . . ?
C2 C3 C4 C5 -1.5(5) . . . . ?
C2 C3 C4 C9 -175.8(4) . . . . ?
C3 C4 C5 Fe1 61.0(3) . . . . ?
C3 C4 C5 C1 2.1(4) . . . . ?
C3 C4 C5 C10 -167.7(4) . . . . ?
C5 C1 C2 Fe1 61.6(3) . . . . ?
C5 C1 C2 C3 0.9(4) . . . . ?
C5 C1 C2 C7 -172.5(4) . . . . ?
C6 C1 C2 Fe1 -128.0(4) . . . . ?
C6 C1 C2 C3 171.2(4) . . . . ?
C6 C1 C2 C7 -2.1(7) . . . . ?
C6 C1 C5 Fe1 128.7(4) . . . . ?
C6 C1 C5 C4 -172.2(4) . . . . ?
C6 C1 C5 C10 -2.4(6) . . . . ?
C7 C2 C3 Fe1 -126.2(4) . . . . ?
C7 C2 C3 C4 173.7(4) . . . . ?
C7 C2 C3 C8 -1.0(7) . . . . ?
C8 C3 C4 Fe1 -125.2(5) . . . . ?
C8 C3 C4 C5 173.2(4) . . . . ?
C8 C3 C4 C9 -1.1(7) . . . . ?
C9 C4 C5 Fe1 -124.7(5) . . . . ?
C9 C4 C5 C1 176.4(4) . . . . ?
C9 C4 C5 C10 6.7(7) . . . . ?
C11 P1 C13 C14 81.4(5) . . . . ?
C11 P1 C15 C16 64.9(4) . . . . ?
C13 P1 C11 Fe1 129.5(2) . . . . ?
C13 P1 C11 C12 -177.3(4) . . . . ?
C13 P1 C15 C16 -171.2(3) . . . . ?
C15 P1 C11 Fe1 -108.23(19) . . . . ?
C15 P1 C11 C12 -55.0(4) . . . . ?
C15 P1 C13 C14 -43.5(5) . . . . ?
C16 P2 C17 C18 -55.4(4) . . . . ?
C16 P2 C19 C20 -45.7(4) . . . . ?
C17 P2 C16 C15 91.1(4) . . . . ?
C17 P2 C19 C20 60.2(4) . . . . ?
C19 P2 C16 C15 -162.9(4) . . . . ?
C19 P2 C17 C18 -161.9(3) . . . . ?
C21 C22 C23 C24 0.7(5) . . . . ?
C21 C22 C23 C27 178.2(3) . . . . ?
C22 C21 C26 C25 0.7(5) . . . . ?
C22 C21 B1 C29 -27.9(4) . . . . ?
C22 C21 B1 C37 93.4(3) . . . . ?
C22 C21 B1 C45 -143.9(3) . . . . ?
C22 C23 C24 C25 -0.4(5) . . . . ?
C22 C23 C27 F1 -77.4(4) . . . . ?
C22 C23 C27 F2 41.8(5) . . . . ?
C22 C23 C27 F3 162.2(4) . . . . ?
C23 C24 C25 C26 0.3(5) . . . . ?
C23 C24 C25 C28 -179.6(3) . . . . ?
C24 C23 C27 F1 100.1(4) . . . . ?
C24 C23 C27 F2 -140.6(3) . . . . ?
C24 C23 C27 F3 -20.3(5) . . . . ?
C24 C25 C26 C21 -0.5(5) . . . . ?
C24 C25 C28 F4A 44.9(11) . . . . ?
C24 C25 C28 F5A 158.4(13) . . . . ?
C24 C25 C28 F6A -76.6(15) . . . . ?
C24 C25 C28 F4 -46.8(6) . . . . ?
C24 C25 C28 F5 73.1(8) . . . . ?
C24 C25 C28 F6 -161.8(6) . . . . ?
C26 C21 C22 C23 -0.8(5) . . . . ?
C26 C21 B1 C29 157.8(3) . . . . ?
C26 C21 B1 C37 -80.9(3) . . . . ?
C26 C21 B1 C45 41.8(4) . . . . ?
C26 C25 C28 F4A -135.0(10) . . . . ?
C26 C25 C28 F5A -21.5(14) . . . . ?
C26 C25 C28 F6A 103.5(15) . . . . ?
C26 C25 C28 F4 133.3(5) . . . . ?
C26 C25 C28 F5 -106.7(8) . . . . ?
C26 C25 C28 F6 18.3(7) . . . . ?
C27 C23 C24 C25 -177.9(3) . . . . ?
C28 C25 C26 C21 179.4(3) . . . . ?
C29 C30 C31 C32 -2.0(5) . . . . ?
C29 C30 C31 C35 176.0(3) . . . . ?
C30 C29 C34 C33 -2.1(4) . . . . ?
C30 C29 B1 C21 143.2(3) . . . . ?
C30 C29 B1 C37 26.6(4) . . . . ?
C30 C29 B1 C45 -97.4(3) . . . . ?
C30 C31 C32 C33 -0.9(5) . . . . ?
C30 C31 C35 F10A 18.3(9) . . . . ?
C30 C31 C35 F11A -110.9(7) . . . . ?
C30 C31 C35 F12A 132.8(6) . . . . ?
C30 C31 C35 F10 -145.1(7) . . . . ?
C30 C31 C35 F11 84.4(8) . . . . ?
C30 C31 C35 F12 -33.5(7) . . . . ?
C31 C32 C33 C34 2.1(5) . . . . ?
C31 C32 C33 C36 179.5(3) . . . . ?
C32 C31 C35 F10A -163.7(9) . . . . ?
C32 C31 C35 F11A 67.2(8) . . . . ?
C32 C31 C35 F12A -49.2(7) . . . . ?
C32 C31 C35 F10 32.9(8) . . . . ?
C32 C31 C35 F11 -97.6(8) . . . . ?
C32 C31 C35 F12 144.5(6) . . . . ?
C32 C33 C34 C29 -0.6(5) . . . . ?
C32 C33 C36 F7 125.3(4) . . . . ?
C32 C33 C36 F8 -117.7(4) . . . . ?
C32 C33 C36 F9 2.3(5) . . . . ?
C34 C29 C30 C31 3.3(4) . . . . ?
C34 C29 B1 C21 -40.5(4) . . . . ?
C34 C29 B1 C37 -157.1(3) . . . . ?
C34 C29 B1 C45 78.9(3) . . . . ?
C34 C33 C36 F7 -57.2(5) . . . . ?
C34 C33 C36 F8 59.8(5) . . . . ?
C34 C33 C36 F9 179.8(4) . . . . ?
C35 C31 C32 C33 -178.9(3) . . . . ?
C36 C33 C34 C29 -178.1(3) . . . . ?
C37 C38 C39 C40 -1.7(5) . . . . ?
C37 C38 C39 C43 177.1(3) . . . . ?
C38 C37 C42 C41 4.0(5) . . . . ?
C38 C37 B1 C21 85.2(3) . . . . ?
C38 C37 B1 C29 -153.0(3) . . . . ?
C38 C37 B1 C45 -34.7(4) . . . . ?
C38 C39 C40 C41 1.6(5) . . . . ?
C38 C39 C43 F16 58.7(4) . . . . ?
C38 C39 C43 F17 177.4(3) . . . . ?
C38 C39 C43 F18 -62.2(4) . . . . ?
C39 C40 C41 C42 1.2(5) . . . . ?
C39 C40 C41 C44 -176.4(3) . . . . ?
C40 C39 C43 F16 -122.6(4) . . . . ?
C40 C39 C43 F17 -3.9(5) . . . . ?
C40 C39 C43 F18 116.5(4) . . . . ?
C40 C41 C42 C37 -4.2(5) . . . . ?
C40 C41 C44 F13 -139.8(4) . . . . ?
C40 C41 C44 F14 100.7(4) . . . . ?
C40 C41 C44 F15 -19.6(5) . . . . ?
C42 C37 C38 C39 -1.1(5) . . . . ?
C42 C37 B1 C21 -87.1(3) . . . . ?
C42 C37 B1 C29 34.7(4) . . . . ?
C42 C37 B1 C45 153.0(3) . . . . ?
C42 C41 C44 F13 42.7(5) . . . . ?
C42 C41 C44 F14 -76.9(4) . . . . ?
C42 C41 C44 F15 162.8(3) . . . . ?
C43 C39 C40 C41 -177.1(3) . . . . ?
C44 C41 C42 C37 173.4(3) . . . . ?
C45 C46 C47 C48 -0.4(5) . . . . ?
C45 C46 C47 C51 -178.9(3) . . . . ?
C46 C45 C50 C49 0.0(5) . . . . ?
C46 C45 B1 C21 -151.0(3) . . . . ?
C46 C45 B1 C29 87.9(3) . . . . ?
C46 C45 B1 C37 -34.6(4) . . . . ?
C46 C47 C48 C49 0.9(5) . . . . ?
C46 C47 C51 F19 -40.0(5) . . . . ?
C46 C47 C51 F20 80.5(5) . . . . ?
C46 C47 C51 F21 -157.8(3) . . . . ?
C47 C48 C49 C50 -0.9(5) . . . . ?
C47 C48 C49 C52 177.3(3) . . . . ?
C48 C47 C51 F19 141.5(4) . . . . ?
C48 C47 C51 F20 -98.1(4) . . . . ?
C48 C47 C51 F21 23.6(5) . . . . ?
C48 C49 C50 C45 0.5(5) . . . . ?
C48 C49 C52 F22A -101.5(7) . . . . ?
C48 C49 C52 F23A 157.3(9) . . . . ?
C48 C49 C52 F24A 20.4(10) . . . . ?
C48 C49 C52 F22 57.1(5) . . . . ?
C48 C49 C52 F23 175.6(6) . . . . ?
C48 C49 C52 F24 -52.5(6) . . . . ?
C50 C45 C46 C47 -0.1(5) . . . . ?
C50 C45 B1 C21 35.9(4) . . . . ?
C50 C45 B1 C29 -85.2(3) . . . . ?
C50 C45 B1 C37 152.2(3) . . . . ?
C50 C49 C52 F22A 76.7(7) . . . . ?
C50 C49 C52 F23A -24.5(9) . . . . ?
C50 C49 C52 F24A -161.4(10) . . . . ?
C50 C49 C52 F22 -124.7(4) . . . . ?
C50 C49 C52 F23 -6.3(7) . . . . ?
C50 C49 C52 F24 125.7(5) . . . . ?
C51 C47 C48 C49 179.4(3) . . . . ?
C52 C49 C50 C45 -177.7(3) . . . . ?
B1 C21 C22 C23 -175.4(3) . . . . ?
B1 C21 C26 C25 175.5(3) . . . . ?
B1 C29 C30 C31 179.8(3) . . . . ?
B1 C29 C34 C33 -178.6(3) . . . . ?
B1 C37 C38 C39 -173.8(3) . . . . ?
B1 C37 C42 C41 176.8(3) . . . . ?
B1 C45 C46 C47 -173.4(3) . . . . ?
B1 C45 C50 C49 173.7(3) . . . . ?
